data_4032279
loop_
_publ_author_name
'Chen, Junjie'
'Han, Xiuling'
'Lu, Xiyan'

_publ_section_title
;
 Atom-Economic Synthesis of Pentaleno[2,1-b]indoles via Tandem Cyclization
 of Alkynones Initiated by Aminopalladation.
;
_journal_issue 4
_journal_name_full 'The Journal of organic chemistry'
_journal_page_first 1977
_journal_page_last 1985
_journal_paper_doi 10.1021/acs.joc.6b02817
_journal_volume 82
_journal_year 2017
_chemical_formula_sum 'C23 H23 N O5 S'
_chemical_formula_weight 425.48
_chemical_name_systematic
; 
 ? 
;
_space_group_crystal_system triclinic
_space_group_IT_number 2
_space_group_name_Hall '-P 1'
_space_group_name_H-M_alt 'P -1'
_symmetry_space_group_name_Hall '-P 1'
_symmetry_space_group_name_H-M 'P -1'
_atom_sites_solution_hydrogens geom
_audit_creation_method SHELXL-2013
_cell_angle_alpha 102.232(4)
_cell_angle_beta 93.783(5)
_cell_angle_gamma 110.067(4)
_cell_formula_units_Z 4
_cell_length_a 11.195(2)
_cell_length_b 12.865(3)
_cell_length_c 15.664(3)
_cell_measurement_reflns_used 1372
_cell_measurement_temperature 293(2)
_cell_measurement_theta_max 41.343
_cell_measurement_theta_min 4.820
_cell_volume 2047.2(7)
_computing_cell_refinement 'Bruker SMART'
_computing_data_collection 'Bruker SMART'
_computing_data_reduction 'Bruker SHELXTL'
_computing_molecular_graphics 'Bruker SHELXTL'
_computing_publication_material 'Bruker SHELXTL'
_computing_structure_refinement 'SHELXL-2013 (Sheldrick, 2013)'
_computing_structure_solution 'Bruker SHELXTL'
_diffrn_ambient_temperature 293(2)
_diffrn_measured_fraction_theta_full 0.969
_diffrn_measured_fraction_theta_max 0.996
_diffrn_measurement_device_type 'CCD area detector'
_diffrn_measurement_method 'phi and omega scans'
_diffrn_radiation_type MoK\a
_diffrn_radiation_wavelength 0.71073
_diffrn_reflns_av_R_equivalents 0.0400
_diffrn_reflns_av_unetI/netI 0.0915
_diffrn_reflns_Laue_measured_fraction_full 0.969
_diffrn_reflns_Laue_measured_fraction_max 0.996
_diffrn_reflns_limit_h_max 12
_diffrn_reflns_limit_h_min -13
_diffrn_reflns_limit_k_max 15
_diffrn_reflns_limit_k_min -15
_diffrn_reflns_limit_l_max 18
_diffrn_reflns_limit_l_min -16
_diffrn_reflns_number 11180
_diffrn_reflns_point_group_measured_fraction_full 0.969
_diffrn_reflns_point_group_measured_fraction_max 0.996
_diffrn_reflns_theta_full 25.242
_diffrn_reflns_theta_max 24.998
_diffrn_reflns_theta_min 1.741
_exptl_absorpt_coefficient_mu 0.194
_exptl_absorpt_correction_T_max 0.7456
_exptl_absorpt_correction_T_min 0.6114
_exptl_absorpt_correction_type multi-scan
_exptl_absorpt_process_details sadabs
_exptl_crystal_colour colorless
_exptl_crystal_density_diffrn 1.380
_exptl_crystal_description prismatic
_exptl_crystal_F_000 896
_exptl_crystal_size_max 0.200
_exptl_crystal_size_mid 0.180
_exptl_crystal_size_min 0.110
_refine_diff_density_max 0.551
_refine_diff_density_min -0.272
_refine_diff_density_rms 0.057
_refine_ls_extinction_method none
_refine_ls_goodness_of_fit_ref 0.989
_refine_ls_hydrogen_treatment constr
_refine_ls_matrix_type full
_refine_ls_number_parameters 547
_refine_ls_number_reflns 7194
_refine_ls_number_restraints 0
_refine_ls_restrained_S_all 0.989
_refine_ls_R_factor_all 0.1259
_refine_ls_R_factor_gt 0.0663
_refine_ls_shift/su_max 0.011
_refine_ls_shift/su_mean 0.000
_refine_ls_structure_factor_coef Fsqd
_refine_ls_weighting_details 'w=1/[\s^2^(Fo^2^)+(0.0908P)^2^] where P=(Fo^2^+2Fc^2^)/3'
_refine_ls_weighting_scheme calc
_refine_ls_wR_factor_gt 0.1587
_refine_ls_wR_factor_ref 0.1915
_reflns_Friedel_coverage 0.000
_reflns_number_gt 3954
_reflns_number_total 7194
_reflns_threshold_expression 'I > 2\s(I)'
_cod_data_source_file jo6b02817_si_002.cif
_cod_data_source_block cd16233
_cod_original_cell_volume 2047.2(8)
_cod_database_code 4032279
_shelx_space_group_comment
; 
The symmetry employed for this shelxl refinement is uniquely defined 
by the following loop, which should always be used as a source of 
symmetry information in preference to the above space-group names. 
They are only intended as comments. 
;
_shelx_estimated_absorpt_t_min 0.962
_shelx_estimated_absorpt_t_max 0.979
_shelxl_version_number 2013-4

loop_
_space_group_symop_operation_xyz
'x, y, z'
'-x, -y, -z'

loop_
_atom_site_label
_atom_site_type_symbol
_atom_site_fract_x
_atom_site_fract_y
_atom_site_fract_z
_atom_site_U_iso_or_equiv
_atom_site_adp_type
_atom_site_occupancy
_atom_site_site_symmetry_order
_atom_site_calc_flag
_atom_site_refinement_flags_posn
_atom_site_refinement_flags_adp
S1 S 0.57883(10) 0.14204(9) 0.28063(7) 0.0514(3) Uani 1 1 d . .
S2 S 0.13240(11) 0.17733(10) 0.12851(8) 0.0594(4) Uani 1 1 d . .
N1 N 0.5201(3) 0.1440(3) 0.3754(2) 0.0473(8) Uani 1 1 d . .
N2 N 0.0449(3) 0.1567(3) 0.0321(2) 0.0506(9) Uani 1 1 d . .
O1 O 0.3669(3) 0.3518(2) 0.58202(18) 0.0582(8) Uani 1 1 d . .
H1 H 0.4413 0.3895 0.5787 0.087 Uiso 1 1 calc R U
O2 O 0.4102(3) 0.4474(3) 0.4092(2) 0.0706(9) Uani 1 1 d . .
O3 O 0.2238(3) 0.4394(2) 0.4530(2) 0.0638(8) Uani 1 1 d . .
O4 O 0.6328(3) 0.0568(2) 0.2693(2) 0.0702(9) Uani 1 1 d . .
O5 O 0.4763(3) 0.1348(2) 0.21765(17) 0.0615(8) Uani 1 1 d . .
O6 O -0.1624(3) 0.3251(2) -0.12267(17) 0.0506(7) Uani 1 1 d . .
H6 H -0.0949 0.3769 -0.0978 0.076 Uiso 1 1 calc R U
O7 O -0.0619(3) 0.4609(2) 0.0817(2) 0.0629(8) Uani 1 1 d . .
O8 O -0.2604(3) 0.4448(2) 0.0347(2) 0.0579(8) Uani 1 1 d . .
O9 O 0.1915(3) 0.0946(3) 0.1162(2) 0.0785(10) Uani 1 1 d . .
O10 O 0.0482(3) 0.1817(3) 0.1922(2) 0.0707(9) Uani 1 1 d . .
C1 C 0.5840(4) 0.1418(3) 0.4561(3) 0.0487(10) Uani 1 1 d . .
C2 C 0.6903(4) 0.1129(3) 0.4713(3) 0.0590(12) Uani 1 1 d . .
H2 H 0.7311 0.0896 0.4253 0.071 Uiso 1 1 calc R U
C3 C 0.7331(5) 0.1200(4) 0.5580(4) 0.0710(14) Uani 1 1 d . .
H3 H 0.8053 0.1026 0.5707 0.085 Uiso 1 1 calc R U
C4 C 0.6710(5) 0.1524(4) 0.6259(3) 0.0713(14) Uani 1 1 d . .
H4 H 0.7009 0.1547 0.6834 0.086 Uiso 1 1 calc R U
C5 C 0.5663(5) 0.1811(4) 0.6104(3) 0.0641(12) Uani 1 1 d . .
H5 H 0.5251 0.2026 0.6568 0.077 Uiso 1 1 calc R U
C6 C 0.5219(4) 0.1778(3) 0.5245(3) 0.0486(10) Uani 1 1 d . .
C7 C 0.4218(4) 0.2059(3) 0.4842(3) 0.0462(10) Uani 1 1 d . .
C8 C 0.4245(4) 0.1880(3) 0.3985(3) 0.0456(10) Uani 1 1 d . .
C9 C 0.3242(4) 0.2099(3) 0.3459(3) 0.0499(10) Uani 1 1 d . .
H9A H 0.2611 0.1394 0.3090 0.060 Uiso 1 1 calc R U
H9B H 0.3618 0.2609 0.3092 0.060 Uiso 1 1 calc R U
C10 C 0.2635(4) 0.2672(3) 0.4198(3) 0.0486(10) Uani 1 1 d . .
C11 C 0.3205(4) 0.2508(3) 0.5115(3) 0.0475(10) Uani 1 1 d . .
C12 C 0.2038(4) 0.1672(4) 0.5392(3) 0.0670(13) Uani 1 1 d . .
H12A H 0.1711 0.2076 0.5858 0.080 Uiso 1 1 calc R U
H12B H 0.2269 0.1099 0.5601 0.080 Uiso 1 1 calc R U
C13 C 0.1027(5) 0.1116(5) 0.4554(4) 0.0932(18) Uani 1 1 d . .
H13A H 0.1193 0.0494 0.4176 0.112 Uiso 1 1 calc R U
H13B H 0.0167 0.0824 0.4704 0.112 Uiso 1 1 calc R U
C14 C 0.1178(4) 0.2055(4) 0.4121(3) 0.0607(12) Uani 1 1 d . .
H14A H 0.0785 0.2569 0.4417 0.073 Uiso 1 1 calc R U
H14B H 0.0783 0.1758 0.3506 0.073 Uiso 1 1 calc R U
C15 C 0.3075(4) 0.3920(4) 0.4258(3) 0.0499(10) Uani 1 1 d . .
C16 C 0.2652(5) 0.5605(4) 0.4689(4) 0.0845(16) Uani 1 1 d . .
H16A H 0.3415 0.5954 0.5121 0.127 Uiso 1 1 calc R U
H16B H 0.1986 0.5852 0.4905 0.127 Uiso 1 1 calc R U
H16C H 0.2834 0.5824 0.4149 0.127 Uiso 1 1 calc R U
C17 C 0.7016(4) 0.2753(3) 0.2966(2) 0.0467(10) Uani 1 1 d . .
C18 C 0.6716(4) 0.3690(4) 0.2923(3) 0.0625(12) Uani 1 1 d . .
H18 H 0.5858 0.3615 0.2827 0.075 Uiso 1 1 calc R U
C19 C 0.7658(4) 0.4728(4) 0.3018(3) 0.0701(13) Uani 1 1 d . .
H19 H 0.7436 0.5351 0.2979 0.084 Uiso 1 1 calc R U
C20 C 0.8956(4) 0.4875(4) 0.3175(3) 0.0641(12) Uani 1 1 d . .
C21 C 0.9236(4) 0.3930(4) 0.3225(3) 0.0661(13) Uani 1 1 d . .
H21 H 1.0093 0.4010 0.3333 0.079 Uiso 1 1 calc R U
C22 C 0.8299(4) 0.2871(4) 0.3122(3) 0.0560(11) Uani 1 1 d . .
H22 H 0.8518 0.2244 0.3156 0.067 Uiso 1 1 calc R U
C23 C 0.9979(5) 0.6029(4) 0.3252(4) 0.0978(19) Uani 1 1 d . .
H23A H 0.9916 0.6568 0.3758 0.147 Uiso 1 1 calc R U
H23B H 0.9859 0.6280 0.2728 0.147 Uiso 1 1 calc R U
H23C H 1.0812 0.5974 0.3318 0.147 Uiso 1 1 calc R U
C24 C 0.0843(4) 0.1370(3) -0.0525(3) 0.0524(11) Uani 1 1 d . .
C25 C 0.1829(4) 0.0996(4) -0.0767(4) 0.0703(14) Uani 1 1 d . .
H25 H 0.2358 0.0852 -0.0362 0.084 Uiso 1 1 calc R U
C26 C 0.1969(6) 0.0855(4) -0.1647(5) 0.0902(18) Uani 1 1 d . .
H26 H 0.2618 0.0608 -0.1839 0.108 Uiso 1 1 calc R U
C27 C 0.1184(6) 0.1064(4) -0.2260(4) 0.0842(17) Uani 1 1 d . .
H27 H 0.1315 0.0955 -0.2847 0.101 Uiso 1 1 calc R U
C28 C 0.0208(5) 0.1434(4) -0.2003(3) 0.0635(12) Uani 1 1 d . .
H28 H -0.0326 0.1568 -0.2412 0.076 Uiso 1 1 calc R U
C29 C 0.0048(4) 0.1599(3) -0.1120(3) 0.0467(10) Uani 1 1 d . .
C30 C -0.0813(3) 0.1991(3) -0.0618(3) 0.0404(9) Uani 1 1 d . .
C31 C -0.0545(3) 0.1987(3) 0.0225(3) 0.0412(9) Uani 1 1 d . .
C32 C -0.1404(4) 0.2307(3) 0.0822(3) 0.0464(10) Uani 1 1 d . .
H32A H -0.0916 0.2909 0.1340 0.056 Uiso 1 1 calc R U
H32B H -0.1952 0.1654 0.1008 0.056 Uiso 1 1 calc R U
C33 C -0.2205(4) 0.2733(3) 0.0223(2) 0.0428(9) Uani 1 1 d . .
C34 C -0.1916(3) 0.2369(3) -0.0769(2) 0.0424(9) Uani 1 1 d . .
C35 C -0.3159(4) 0.1421(3) -0.1259(3) 0.0513(11) Uani 1 1 d . .
H35A H -0.3636 0.1708 -0.1628 0.062 Uiso 1 1 calc R U
H35B H -0.2979 0.0803 -0.1630 0.062 Uiso 1 1 calc R U
C36 C -0.3919(4) 0.1009(3) -0.0551(3) 0.0574(11) Uani 1 1 d . .
H36A H -0.3620 0.0482 -0.0323 0.069 Uiso 1 1 calc R U
H36B H -0.4830 0.0636 -0.0779 0.069 Uiso 1 1 calc R U
C37 C -0.3654(3) 0.2105(3) 0.0157(3) 0.0496(10) Uani 1 1 d . .
H37A H -0.3877 0.1942 0.0715 0.060 Uiso 1 1 calc R U
H37B H -0.4130 0.2547 -0.0019 0.060 Uiso 1 1 calc R U
C38 C -0.1713(4) 0.4017(3) 0.0510(3) 0.0466(10) Uani 1 1 d . .
C39 C -0.2146(5) 0.5674(4) 0.0492(3) 0.0722(14) Uani 1 1 d . .
H39A H -0.1801 0.6026 0.1105 0.108 Uiso 1 1 calc R U
H39B H -0.2846 0.5900 0.0332 0.108 Uiso 1 1 calc R U
H39C H -0.1487 0.5913 0.0136 0.108 Uiso 1 1 calc R U
C40 C 0.2516(4) 0.3135(4) 0.1451(3) 0.0534(11) Uani 1 1 d . .
C41 C 0.2219(4) 0.4094(4) 0.1762(3) 0.0642(13) Uani 1 1 d . .
H41 H 0.1400 0.4018 0.1895 0.077 Uiso 1 1 calc R U
C42 C 0.3145(5) 0.5159(4) 0.1871(3) 0.0671(13) Uani 1 1 d . .
H42 H 0.2945 0.5803 0.2074 0.081 Uiso 1 1 calc R U
C43 C 0.4378(4) 0.5291(4) 0.1683(3) 0.0605(12) Uani 1 1 d . .
C44 C 0.4648(4) 0.4319(4) 0.1376(3) 0.0688(14) Uani 1 1 d . .
H44 H 0.5467 0.4392 0.1246 0.083 Uiso 1 1 calc R U
C45 C 0.3728(4) 0.3245(4) 0.1258(3) 0.0639(13) Uani 1 1 d . .
H45 H 0.3924 0.2599 0.1050 0.077 Uiso 1 1 calc R U
C46 C 0.5369(5) 0.6465(4) 0.1791(4) 0.0879(17) Uani 1 1 d . .
H46A H 0.5518 0.6595 0.1219 0.132 Uiso 1 1 calc R U
H46B H 0.6157 0.6524 0.2115 0.132 Uiso 1 1 calc R U
H46C H 0.5065 0.7026 0.2107 0.132 Uiso 1 1 calc R U

loop_
_atom_site_aniso_label
_atom_site_aniso_U_11
_atom_site_aniso_U_22
_atom_site_aniso_U_33
_atom_site_aniso_U_23
_atom_site_aniso_U_13
_atom_site_aniso_U_12
S1 0.0493(6) 0.0551(7) 0.0470(7) -0.0004(5) 0.0091(5) 0.0231(5)
S2 0.0464(7) 0.0634(8) 0.0729(8) 0.0287(6) -0.0013(6) 0.0206(6)
N1 0.0441(19) 0.054(2) 0.048(2) 0.0103(16) 0.0097(16) 0.0244(17)
N2 0.0438(19) 0.058(2) 0.056(2) 0.0166(17) 0.0034(17) 0.0251(17)
O1 0.065(2) 0.064(2) 0.0510(18) 0.0099(15) 0.0155(15) 0.0307(16)
O2 0.060(2) 0.066(2) 0.082(2) 0.0240(17) 0.0172(18) 0.0137(17)
O3 0.065(2) 0.0537(19) 0.078(2) 0.0126(15) 0.0080(16) 0.0308(16)
O4 0.078(2) 0.062(2) 0.076(2) -0.0010(16) 0.0235(17) 0.0409(18)
O5 0.0508(18) 0.077(2) 0.0429(17) -0.0027(14) -0.0040(14) 0.0194(16)
O6 0.0552(18) 0.0491(17) 0.0509(17) 0.0192(14) 0.0067(14) 0.0195(14)
O7 0.0457(19) 0.0530(18) 0.079(2) 0.0103(15) 0.0017(16) 0.0093(15)
O8 0.0486(17) 0.0477(17) 0.081(2) 0.0129(15) 0.0142(15) 0.0226(14)
O9 0.067(2) 0.059(2) 0.119(3) 0.0343(18) -0.0022(19) 0.0303(17)
O10 0.0539(19) 0.095(2) 0.065(2) 0.0392(18) 0.0053(16) 0.0176(18)
C1 0.053(3) 0.044(2) 0.053(3) 0.0096(19) 0.006(2) 0.025(2)
C2 0.067(3) 0.054(3) 0.066(3) 0.016(2) 0.012(2) 0.034(2)
C3 0.067(3) 0.072(3) 0.084(4) 0.025(3) -0.007(3) 0.037(3)
C4 0.081(4) 0.082(4) 0.064(3) 0.030(3) 0.003(3) 0.040(3)
C5 0.079(3) 0.068(3) 0.055(3) 0.022(2) 0.013(2) 0.034(3)
C6 0.062(3) 0.046(2) 0.043(3) 0.0121(18) 0.009(2) 0.025(2)
C7 0.049(2) 0.054(2) 0.045(3) 0.0153(19) 0.0088(19) 0.028(2)
C8 0.046(2) 0.051(2) 0.044(3) 0.0111(19) 0.0080(19) 0.023(2)
C9 0.043(2) 0.059(3) 0.048(3) 0.013(2) 0.0057(19) 0.019(2)
C10 0.043(2) 0.054(3) 0.052(3) 0.014(2) 0.0119(19) 0.020(2)
C11 0.053(3) 0.049(2) 0.047(3) 0.015(2) 0.016(2) 0.024(2)
C12 0.067(3) 0.074(3) 0.074(3) 0.032(3) 0.031(3) 0.031(3)
C13 0.064(3) 0.092(4) 0.128(5) 0.051(4) 0.018(3) 0.018(3)
C14 0.048(3) 0.064(3) 0.073(3) 0.022(2) 0.013(2) 0.020(2)
C15 0.045(3) 0.058(3) 0.047(3) 0.014(2) 0.001(2) 0.020(2)
C16 0.102(4) 0.059(3) 0.093(4) 0.011(3) -0.006(3) 0.040(3)
C17 0.044(2) 0.060(3) 0.037(2) 0.0078(19) 0.0091(18) 0.023(2)
C18 0.047(3) 0.068(3) 0.078(3) 0.019(3) 0.010(2) 0.029(3)
C19 0.061(3) 0.065(3) 0.088(4) 0.023(3) 0.005(3) 0.027(3)
C20 0.053(3) 0.075(3) 0.061(3) 0.019(2) 0.008(2) 0.017(3)
C21 0.044(3) 0.085(4) 0.071(3) 0.018(3) 0.006(2) 0.026(3)
C22 0.047(3) 0.065(3) 0.064(3) 0.016(2) 0.010(2) 0.029(2)
C23 0.069(4) 0.080(4) 0.131(5) 0.034(4) 0.006(3) 0.007(3)
C24 0.047(2) 0.045(2) 0.066(3) 0.010(2) 0.017(2) 0.019(2)
C25 0.056(3) 0.065(3) 0.098(4) 0.019(3) 0.026(3) 0.030(3)
C26 0.087(4) 0.071(4) 0.122(5) 0.012(3) 0.059(4) 0.040(3)
C27 0.102(4) 0.072(4) 0.085(4) 0.015(3) 0.050(4) 0.037(3)
C28 0.081(3) 0.059(3) 0.055(3) 0.013(2) 0.027(3) 0.029(3)
C29 0.052(2) 0.038(2) 0.050(3) 0.0095(18) 0.018(2) 0.0154(19)
C30 0.040(2) 0.038(2) 0.047(2) 0.0108(17) 0.0087(18) 0.0174(18)
C31 0.039(2) 0.044(2) 0.042(2) 0.0120(17) 0.0049(18) 0.0160(18)
C32 0.046(2) 0.053(2) 0.042(2) 0.0139(18) 0.0074(19) 0.018(2)
C33 0.040(2) 0.051(2) 0.040(2) 0.0119(18) 0.0072(18) 0.0186(19)
C34 0.043(2) 0.042(2) 0.045(2) 0.0153(18) 0.0104(18) 0.0150(19)
C35 0.046(2) 0.057(3) 0.047(3) 0.009(2) 0.001(2) 0.017(2)
C36 0.042(2) 0.056(3) 0.064(3) 0.014(2) 0.004(2) 0.006(2)
C37 0.038(2) 0.055(3) 0.057(3) 0.015(2) 0.014(2) 0.017(2)
C38 0.045(3) 0.055(3) 0.043(2) 0.0104(19) 0.014(2) 0.022(2)
C39 0.080(3) 0.052(3) 0.091(4) 0.015(3) 0.021(3) 0.034(3)
C40 0.046(3) 0.061(3) 0.059(3) 0.022(2) 0.003(2) 0.024(2)
C41 0.046(3) 0.072(3) 0.072(3) 0.013(3) 0.004(2) 0.024(3)
C42 0.064(3) 0.065(3) 0.074(3) 0.007(2) 0.005(3) 0.033(3)
C43 0.053(3) 0.063(3) 0.062(3) 0.011(2) 0.002(2) 0.020(2)
C44 0.050(3) 0.063(3) 0.096(4) 0.018(3) 0.010(3) 0.026(3)
C45 0.053(3) 0.060(3) 0.087(4) 0.017(2) 0.010(2) 0.033(3)
C46 0.062(3) 0.068(3) 0.120(5) 0.009(3) 0.012(3) 0.016(3)

loop_
_atom_type_symbol
_atom_type_description
_atom_type_scat_dispersion_real
_atom_type_scat_dispersion_imag
_atom_type_scat_source
C C 0.0033 0.0016 'International Tables Vol C Tables 4.2.6.8 and 6.1.1.4'
H H 0.0000 0.0000 'International Tables Vol C Tables 4.2.6.8 and 6.1.1.4'
N N 0.0061 0.0033 'International Tables Vol C Tables 4.2.6.8 and 6.1.1.4'
O O 0.0106 0.0060 'International Tables Vol C Tables 4.2.6.8 and 6.1.1.4'
S S 0.1246 0.1234 'International Tables Vol C Tables 4.2.6.8 and 6.1.1.4'

loop_
_geom_angle_atom_site_label_1
_geom_angle_atom_site_label_2
_geom_angle_atom_site_label_3
_geom_angle
O4 S1 O5 120.97(18)
O4 S1 N1 106.43(19)
O5 S1 N1 105.12(17)
O4 S1 C17 109.06(19)
O5 S1 C17 108.59(19)
N1 S1 C17 105.60(17)
O9 S2 O10 121.6(2)
O9 S2 N2 106.45(19)
O10 S2 N2 105.21(18)
O9 S2 C40 108.9(2)
O10 S2 C40 108.8(2)
N2 S2 C40 104.50(18)
C8 N1 C1 106.0(3)
C8 N1 S1 124.7(3)
C1 N1 S1 125.7(3)
C31 N2 C24 106.2(3)
C31 N2 S2 123.7(3)
C24 N2 S2 126.0(3)
C11 O1 H1 109.5
C15 O3 C16 116.9(4)
C34 O6 H6 109.5
C38 O8 C39 115.6(3)
C2 C1 C6 122.3(4)
C2 C1 N1 129.7(4)
C6 C1 N1 108.0(3)
C1 C2 C3 117.1(4)
C1 C2 H2 121.4
C3 C2 H2 121.4
C4 C3 C2 121.4(4)
C4 C3 H3 119.3
C2 C3 H3 119.3
C5 C4 C3 121.2(5)
C5 C4 H4 119.4
C3 C4 H4 119.4
C4 C5 C6 119.4(4)
C4 C5 H5 120.3
C6 C5 H5 120.3
C5 C6 C1 118.6(4)
C5 C6 C7 135.0(4)
C1 C6 C7 106.3(3)
C8 C7 C6 108.9(3)
C8 C7 C11 112.6(3)
C6 C7 C11 138.5(4)
C7 C8 N1 110.7(3)
C7 C8 C9 115.9(3)
N1 C8 C9 133.2(4)
C8 C9 C10 101.8(3)
C8 C9 H9A 111.4
C10 C9 H9A 111.4
C8 C9 H9B 111.4
C10 C9 H9B 111.4
H9A C9 H9B 109.3
C15 C10 C14 115.6(3)
C15 C10 C9 109.2(3)
C14 C10 C9 113.2(3)
C15 C10 C11 107.9(3)
C14 C10 C11 103.9(3)
C9 C10 C11 106.3(3)
O1 C11 C7 113.7(3)
O1 C11 C12 106.2(3)
C7 C11 C12 115.9(3)
O1 C11 C10 114.5(3)
C7 C11 C10 102.2(3)
C12 C11 C10 104.2(3)
C11 C12 C13 105.4(4)
C11 C12 H12A 110.7
C13 C12 H12A 110.7
C11 C12 H12B 110.7
C13 C12 H12B 110.7
H12A C12 H12B 108.8
C14 C13 C12 103.8(4)
C14 C13 H13A 111.0
C12 C13 H13A 111.0
C14 C13 H13B 111.0
C12 C13 H13B 111.0
H13A C13 H13B 109.0
C13 C14 C10 105.0(4)
C13 C14 H14A 110.7
C10 C14 H14A 110.7
C13 C14 H14B 110.7
C10 C14 H14B 110.7
H14A C14 H14B 108.8
O2 C15 O3 121.8(4)
O2 C15 C10 124.2(4)
O3 C15 C10 114.0(4)
O3 C16 H16A 109.5
O3 C16 H16B 109.5
H16A C16 H16B 109.5
O3 C16 H16C 109.5
H16A C16 H16C 109.5
H16B C16 H16C 109.5
C18 C17 C22 119.6(4)
C18 C17 S1 119.8(3)
C22 C17 S1 120.6(3)
C19 C18 C17 120.7(4)
C19 C18 H18 119.7
C17 C18 H18 119.7
C18 C19 C20 121.1(4)
C18 C19 H19 119.4
C20 C19 H19 119.4
C21 C20 C19 117.3(4)
C21 C20 C23 122.8(4)
C19 C20 C23 119.8(5)
C20 C21 C22 122.6(4)
C20 C21 H21 118.7
C22 C21 H21 118.7
C21 C22 C17 118.7(4)
C21 C22 H22 120.6
C17 C22 H22 120.6
C20 C23 H23A 109.5
C20 C23 H23B 109.5
H23A C23 H23B 109.5
C20 C23 H23C 109.5
H23A C23 H23C 109.5
H23B C23 H23C 109.5
C25 C24 C29 123.0(4)
C25 C24 N2 128.5(4)
C29 C24 N2 108.5(3)
C26 C25 C24 115.6(5)
C26 C25 H25 122.2
C24 C25 H25 122.2
C25 C26 C27 122.8(5)
C25 C26 H26 118.6
C27 C26 H26 118.6
C28 C27 C26 120.5(5)
C28 C27 H27 119.7
C26 C27 H27 119.7
C27 C28 C29 118.2(5)
C27 C28 H28 120.9
C29 C28 H28 120.9
C28 C29 C24 119.8(4)
C28 C29 C30 133.9(4)
C24 C29 C30 106.3(3)
C31 C30 C29 108.9(3)
C31 C30 C34 112.3(3)
C29 C30 C34 138.7(4)
C30 C31 N2 110.0(3)
C30 C31 C32 115.5(3)
N2 C31 C32 134.2(4)
C31 C32 C33 102.2(3)
C31 C32 H32A 111.3
C33 C32 H32A 111.3
C31 C32 H32B 111.3
C33 C32 H32B 111.3
H32A C32 H32B 109.2
C38 C33 C37 116.8(3)
C38 C33 C32 108.2(3)
C37 C33 C32 112.4(3)
C38 C33 C34 108.1(3)
C37 C33 C34 104.0(3)
C32 C33 C34 106.7(3)
O6 C34 C30 112.7(3)
O6 C34 C35 107.8(3)
C30 C34 C35 114.8(3)
O6 C34 C33 114.9(3)
C30 C34 C33 101.9(3)
C35 C34 C33 104.7(3)
C36 C35 C34 105.9(3)
C36 C35 H35A 110.6
C34 C35 H35A 110.6
C36 C35 H35B 110.6
C34 C35 H35B 110.6
H35A C35 H35B 108.7
C35 C36 C37 103.3(3)
C35 C36 H36A 111.1
C37 C36 H36A 111.1
C35 C36 H36B 111.1
C37 C36 H36B 111.1
H36A C36 H36B 109.1
C36 C37 C33 103.1(3)
C36 C37 H37A 111.1
C33 C37 H37A 111.1
C36 C37 H37B 111.1
C33 C37 H37B 111.1
H37A C37 H37B 109.1
O7 C38 O8 122.5(4)
O7 C38 C33 124.3(4)
O8 C38 C33 113.2(3)
O8 C39 H39A 109.5
O8 C39 H39B 109.5
H39A C39 H39B 109.5
O8 C39 H39C 109.5
H39A C39 H39C 109.5
H39B C39 H39C 109.5
C45 C40 C41 120.5(4)
C45 C40 S2 120.0(3)
C41 C40 S2 119.5(3)
C42 C41 C40 119.3(4)
C42 C41 H41 120.3
C40 C41 H41 120.3
C41 C42 C43 121.2(4)
C41 C42 H42 119.4
C43 C42 H42 119.4
C44 C43 C42 118.2(4)
C44 C43 C46 121.5(4)
C42 C43 C46 120.3(4)
C45 C44 C43 121.3(4)
C45 C44 H44 119.4
C43 C44 H44 119.4
C44 C45 C40 119.5(4)
C44 C45 H45 120.3
C40 C45 H45 120.3
C43 C46 H46A 109.5
C43 C46 H46B 109.5
H46A C46 H46B 109.5
C43 C46 H46C 109.5
H46A C46 H46C 109.5
H46B C46 H46C 109.5

loop_
_geom_bond_atom_site_label_1
_geom_bond_atom_site_label_2
_geom_bond_distance
S1 O4 1.409(3)
S1 O5 1.428(3)
S1 N1 1.662(3)
S1 C17 1.745(4)
S2 O9 1.421(3)
S2 O10 1.422(3)
S2 N2 1.664(3)
S2 C40 1.753(4)
N1 C8 1.406(4)
N1 C1 1.421(5)
N2 C31 1.406(4)
N2 C24 1.424(5)
O1 C11 1.425(4)
O1 H1 0.8200
O2 C15 1.205(5)
O3 C15 1.330(5)
O3 C16 1.423(5)
O6 C34 1.425(4)
O6 H6 0.8200
O7 C38 1.200(4)
O8 C38 1.332(4)
O8 C39 1.443(5)
C1 C2 1.384(5)
C1 C6 1.398(5)
C2 C3 1.383(6)
C2 H2 0.9300
C3 C4 1.377(6)
C3 H3 0.9300
C4 C5 1.367(6)
C4 H4 0.9300
C5 C6 1.390(6)
C5 H5 0.9300
C6 C7 1.438(5)
C7 C8 1.317(5)
C7 C11 1.487(5)
C8 C9 1.487(5)
C9 C10 1.559(5)
C9 H9A 0.9700
C9 H9B 0.9700
C10 C15 1.489(6)
C10 C14 1.533(5)
C10 C11 1.616(6)
C11 C12 1.536(6)
C12 C13 1.537(7)
C12 H12A 0.9700
C12 H12B 0.9700
C13 C14 1.473(6)
C13 H13A 0.9700
C13 H13B 0.9700
C14 H14A 0.9700
C14 H14B 0.9700
C16 H16A 0.9600
C16 H16B 0.9600
C16 H16C 0.9600
C17 C18 1.372(5)
C17 C22 1.390(5)
C18 C19 1.358(6)
C18 H18 0.9300
C19 C20 1.397(6)
C19 H19 0.9300
C20 C21 1.371(6)
C20 C23 1.507(6)
C21 C22 1.374(6)
C21 H21 0.9300
C22 H22 0.9300
C23 H23A 0.9600
C23 H23B 0.9600
C23 H23C 0.9600
C24 C25 1.391(6)
C24 C29 1.391(6)
C25 C26 1.378(7)
C25 H25 0.9300
C26 C27 1.388(8)
C26 H26 0.9300
C27 C28 1.384(6)
C27 H27 0.9300
C28 C29 1.388(6)
C28 H28 0.9300
C29 C30 1.437(5)
C30 C31 1.336(5)
C30 C34 1.498(5)
C31 C32 1.482(5)
C32 C33 1.558(5)
C32 H32A 0.9700
C32 H32B 0.9700
C33 C38 1.504(5)
C33 C37 1.528(5)
C33 C34 1.612(5)
C34 C35 1.520(5)
C35 C36 1.515(6)
C35 H35A 0.9700
C35 H35B 0.9700
C36 C37 1.521(5)
C36 H36A 0.9700
C36 H36B 0.9700
C37 H37A 0.9700
C37 H37B 0.9700
C39 H39A 0.9600
C39 H39B 0.9600
C39 H39C 0.9600
C40 C45 1.376(6)
C40 C41 1.385(5)
C41 C42 1.372(6)
C41 H41 0.9300
C42 C43 1.391(6)
C42 H42 0.9300
C43 C44 1.382(6)
C43 C46 1.502(6)
C44 C45 1.377(6)
C44 H44 0.9300
C45 H45 0.9300
C46 H46A 0.9600
C46 H46B 0.9600
C46 H46C 0.9600

loop_
_geom_hbond_atom_site_label_D
_geom_hbond_atom_site_label_H
_geom_hbond_atom_site_label_A
_geom_hbond_distance_DH
_geom_hbond_distance_HA
_geom_hbond_distance_DA
_geom_hbond_angle_DHA
_geom_hbond_site_symmetry_A
C25 H25 O9 0.93 2.46 3.032(7) 120.1 .
C2 H2 O4 0.93 2.50 3.065(6) 119.4 .
O6 H6 O7 0.82 2.17 2.931(4) 154.6 2_565
O1 H1 O2 0.82 2.14 2.881(4) 149.6 2_666

loop_
_geom_torsion_atom_site_label_1
_geom_torsion_atom_site_label_2
_geom_torsion_atom_site_label_3
_geom_torsion_atom_site_label_4
_geom_torsion
O4 S1 N1 C8 -158.7(3)
O5 S1 N1 C8 -29.2(3)
C17 S1 N1 C8 85.5(3)
O4 S1 N1 C1 45.4(4)
O5 S1 N1 C1 174.9(3)
C17 S1 N1 C1 -70.4(3)
O9 S2 N2 C31 161.9(3)
O10 S2 N2 C31 31.6(4)
C40 S2 N2 C31 -82.9(3)
O9 S2 N2 C24 -44.0(4)
O10 S2 N2 C24 -174.4(3)
C40 S2 N2 C24 71.1(4)
C8 N1 C1 C2 -175.6(4)
S1 N1 C1 C2 -16.0(6)
C8 N1 C1 C6 3.3(4)
S1 N1 C1 C6 162.9(3)
C6 C1 C2 C3 0.5(6)
N1 C1 C2 C3 179.3(4)
C1 C2 C3 C4 1.3(7)
C2 C3 C4 C5 -1.4(8)
C3 C4 C5 C6 -0.2(7)
C4 C5 C6 C1 1.8(6)
C4 C5 C6 C7 -176.8(5)
C2 C1 C6 C5 -2.0(6)
N1 C1 C6 C5 179.0(4)
C2 C1 C6 C7 177.0(4)
N1 C1 C6 C7 -2.0(4)
C5 C6 C7 C8 178.7(5)
C1 C6 C7 C8 -0.1(5)
C5 C6 C7 C11 0.5(9)
C1 C6 C7 C11 -178.2(5)
C6 C7 C8 N1 2.2(5)
C11 C7 C8 N1 -179.1(3)
C6 C7 C8 C9 178.4(3)
C11 C7 C8 C9 -2.9(5)
C1 N1 C8 C7 -3.5(4)
S1 N1 C8 C7 -163.3(3)
C1 N1 C8 C9 -178.7(4)
S1 N1 C8 C9 21.4(6)
C7 C8 C9 C10 8.8(5)
N1 C8 C9 C10 -176.1(4)
C8 C9 C10 C15 105.6(4)
C8 C9 C10 C14 -124.0(4)
C8 C9 C10 C11 -10.5(4)
C8 C7 C11 O1 -128.2(4)
C6 C7 C11 O1 49.9(7)
C8 C7 C11 C12 108.3(4)
C6 C7 C11 C12 -73.6(6)
C8 C7 C11 C10 -4.3(4)
C6 C7 C11 C10 173.9(5)
C15 C10 C11 O1 15.6(4)
C14 C10 C11 O1 -107.6(4)
C9 C10 C11 O1 132.7(3)
C15 C10 C11 C7 -107.8(4)
C14 C10 C11 C7 129.0(3)
C9 C10 C11 C7 9.3(4)
C15 C10 C11 C12 131.2(3)
C14 C10 C11 C12 7.9(4)
C9 C10 C11 C12 -111.8(3)
O1 C11 C12 C13 138.4(4)
C7 C11 C12 C13 -94.3(4)
C10 C11 C12 C13 17.1(5)
C11 C12 C13 C14 -37.4(5)
C12 C13 C14 C10 42.9(5)
C15 C10 C14 C13 -149.4(4)
C9 C10 C14 C13 83.5(5)
C11 C10 C14 C13 -31.3(5)
C16 O3 C15 O2 -5.3(6)
C16 O3 C15 C10 173.7(4)
C14 C10 C15 O2 -159.7(4)
C9 C10 C15 O2 -30.6(5)
C11 C10 C15 O2 84.5(5)
C14 C10 C15 O3 21.4(5)
C9 C10 C15 O3 150.5(3)
C11 C10 C15 O3 -94.4(4)
O4 S1 C17 C18 167.5(3)
O5 S1 C17 C18 33.8(4)
N1 S1 C17 C18 -78.5(4)
O4 S1 C17 C22 -11.4(4)
O5 S1 C17 C22 -145.1(3)
N1 S1 C17 C22 102.6(3)
C22 C17 C18 C19 0.9(7)
S1 C17 C18 C19 -178.0(4)
C17 C18 C19 C20 -0.9(7)
C18 C19 C20 C21 0.2(7)
C18 C19 C20 C23 178.3(5)
C19 C20 C21 C22 0.4(7)
C23 C20 C21 C22 -177.6(4)
C20 C21 C22 C17 -0.4(7)
C18 C17 C22 C21 -0.3(6)
S1 C17 C22 C21 178.6(3)
C31 N2 C24 C25 177.3(4)
S2 N2 C24 C25 19.6(6)
C31 N2 C24 C29 -3.6(4)
S2 N2 C24 C29 -161.3(3)
C29 C24 C25 C26 -0.5(6)
N2 C24 C25 C26 178.4(4)
C24 C25 C26 C27 -0.2(8)
C25 C26 C27 C28 0.1(8)
C26 C27 C28 C29 0.6(7)
C27 C28 C29 C24 -1.3(6)
C27 C28 C29 C30 178.3(4)
C25 C24 C29 C28 1.3(6)
N2 C24 C29 C28 -177.8(3)
C25 C24 C29 C30 -178.4(4)
N2 C24 C29 C30 2.4(4)
C28 C29 C30 C31 -180.0(4)
C24 C29 C30 C31 -0.3(4)
C28 C29 C30 C34 1.7(8)
C24 C29 C30 C34 -178.7(4)
C29 C30 C31 N2 -2.0(4)
C34 C30 C31 N2 176.8(3)
C29 C30 C31 C32 -176.6(3)
C34 C30 C31 C32 2.2(5)
C24 N2 C31 C30 3.5(4)
S2 N2 C31 C30 161.8(3)
C24 N2 C31 C32 176.6(4)
S2 N2 C31 C32 -25.0(6)
C30 C31 C32 C33 -9.0(4)
N2 C31 C32 C33 178.1(4)
C31 C32 C33 C38 -104.5(3)
C31 C32 C33 C37 124.9(3)
C31 C32 C33 C34 11.6(4)
C31 C30 C34 O6 129.1(3)
C29 C30 C34 O6 -52.6(6)
C31 C30 C34 C35 -107.1(4)
C29 C30 C34 C35 71.2(6)
C31 C30 C34 C33 5.4(4)
C29 C30 C34 C33 -176.2(4)
C38 C33 C34 O6 -16.5(4)
C37 C33 C34 O6 108.3(3)
C32 C33 C34 O6 -132.7(3)
C38 C33 C34 C30 105.6(3)
C37 C33 C34 C30 -129.6(3)
C32 C33 C34 C30 -10.5(4)
C38 C33 C34 C35 -134.5(3)
C37 C33 C34 C35 -9.7(4)
C32 C33 C34 C35 109.3(3)
O6 C34 C35 C36 -140.0(3)
C30 C34 C35 C36 93.6(4)
C33 C34 C35 C36 -17.2(4)
C34 C35 C36 C37 38.3(4)
C35 C36 C37 C33 -44.2(4)
C38 C33 C37 C36 151.7(3)
C32 C33 C37 C36 -82.3(4)
C34 C33 C37 C36 32.7(4)
C39 O8 C38 O7 5.1(6)
C39 O8 C38 C33 -171.6(3)
C37 C33 C38 O7 159.1(4)
C32 C33 C38 O7 31.1(5)
C34 C33 C38 O7 -84.1(5)
C37 C33 C38 O8 -24.2(5)
C32 C33 C38 O8 -152.3(3)
C34 C33 C38 O8 92.6(4)
O9 S2 C40 C45 14.2(4)
O10 S2 C40 C45 148.7(4)
N2 S2 C40 C45 -99.3(4)
O9 S2 C40 C41 -167.0(4)
O10 S2 C40 C41 -32.5(4)
N2 S2 C40 C41 79.5(4)
C45 C40 C41 C42 0.4(7)
S2 C40 C41 C42 -178.4(3)
C40 C41 C42 C43 -0.6(7)
C41 C42 C43 C44 0.5(7)
C41 C42 C43 C46 178.8(4)
C42 C43 C44 C45 -0.1(7)
C46 C43 C44 C45 -178.5(5)
C43 C44 C45 C40 -0.1(7)
C41 C40 C45 C44 0.0(7)
S2 C40 C45 C44 178.8(4)
